data_7227704
loop_
_publ_author_name
'Kuang, Rui'
'Zheng, Luyi'
'Chi, Yanhui'
'Shi, Jingmin'
'Chen, Xuexue'
'Zhang, Chengcheng'

_publ_section_title
;
 Highly efficient electrochemical recognition and quantification of amine
 enantiomers based on a guest-free homochiral MOF
;
_journal_issue 19
_journal_name_full 'RSC Adv.'
_journal_page_first 11701
_journal_paper_doi 10.1039/C7RA00205J
_journal_volume 7
_journal_year 2017
_chemical_formula_sum 'C52 H64 Cu4 N4 O12'
_chemical_formula_weight 1191.230
_space_group_IT_number 1
_symmetry_Int_Tables_number 1
_symmetry_space_group_name_Hall 'P 1'
_symmetry_space_group_name_H-M 'P 1'
_audit_creation_date 2016-10-28
_audit_creation_method SHELXL-2014/7
_audit_update_record 2016-10-28
_cell_angle_alpha 68.372(3)
_cell_angle_beta 82.029(4)
_cell_angle_gamma 89.978(4)
_cell_formula_units_Z 1
_cell_length_a 8.5213(3)
_cell_length_b 12.9489(4)
_cell_length_c 13.3149(5)
_cell_volume 1350.50(9)
_refine_ls_R_factor_all 0.054
_cod_data_source_file c7ra00205j1.cif
_cod_data_source_block a
_cod_original_cell_volume 1350.5(1)
_cod_original_sg_symbol_Hall P_1
_cod_database_code 7227704

loop_
_symmetry_equiv_pos_site_id
_symmetry_equiv_pos_as_xyz
1 x,y,z

loop_
_atom_site_aniso_label
_atom_site_aniso_U_11
_atom_site_aniso_U_22
_atom_site_aniso_U_33
_atom_site_aniso_U_12
_atom_site_aniso_U_13
_atom_site_aniso_U_23
C1 0.044(4) 0.035(4) 0.044(4) 0.008(3) -0.016(4) -0.018(4)
C2 0.042(4) 0.048(5) 0.043(4) 0.006(4) -0.008(4) -0.024(4)
C3 0.090(8) 0.073(8) 0.054(6) 0.010(6) -0.010(6) -0.042(6)
C4 0.113(10) 0.078(8) 0.037(5) -0.013(7) -0.001(6) -0.024(6)
C5 0.072(6) 0.062(6) 0.037(5) -0.011(5) -0.004(4) -0.015(5)
C6 0.051(5) 0.029(4) 0.034(4) 0.004(3) -0.015(4) -0.008(3)
C7 0.038(4) 0.038(4) 0.045(4) 0.014(4) -0.022(4) -0.016(4)
C8 0.039(4) 0.038(4) 0.031(4) 0.008(3) -0.006(3) -0.013(3)
C9 0.040(4) 0.036(4) 0.042(5) -0.003(4) -0.006(4) 0.000(4)
C10 0.053(5) 0.035(5) 0.079(7) -0.012(4) -0.021(5) 0.010(5)
C11 0.120(12) 0.106(12) 0.067(8) 0.031(10) 0.028(8) 0.006(8)
C12 0.083(9) 0.036(6) 0.137(13) 0.011(6) -0.043(9) 0.014(7)
C13 0.035(4) 0.023(3) 0.042(4) -0.005(3) -0.007(3) -0.001(3)
C14 0.032(4) 0.036(4) 0.031(4) -0.006(3) -0.008(3) -0.010(3)
C15 0.031(4) 0.040(4) 0.040(4) -0.006(3) -0.007(3) -0.013(4)
C16 0.065(6) 0.055(6) 0.038(4) -0.019(5) 0.005(4) -0.019(4)
C17 0.093(8) 0.066(7) 0.032(4) -0.013(6) -0.012(5) -0.013(5)
C18 0.079(7) 0.045(5) 0.026(4) -0.010(5) -0.017(4) -0.002(4)
C19 0.043(4) 0.033(4) 0.037(4) 0.001(3) -0.017(3) -0.011(3)
C20 0.047(5) 0.035(4) 0.036(4) 0.010(4) -0.016(4) -0.007(4)
C21 0.038(4) 0.029(4) 0.038(4) 0.006(3) 0.000(3) -0.010(3)
C22 0.048(5) 0.036(4) 0.036(4) 0.001(4) 0.004(4) -0.007(4)
C23 0.175(15) 0.029(5) 0.060(7) -0.001(7) 0.037(9) 0.001(5)
C24 0.100(9) 0.067(7) 0.079(8) 0.034(6) -0.011(7) -0.049(7)
C25 0.111(11) 0.044(7) 0.105(11) -0.002(7) -0.014(9) 0.005(7)
C26 0.039(4) 0.024(4) 0.036(4) 0.000(3) -0.005(3) -0.006(3)
C27 0.036(4) 0.042(4) 0.031(4) 0.013(3) 0.002(3) -0.011(4)
C28 0.046(5) 0.044(5) 0.044(5) 0.007(4) 0.003(4) -0.021(4)
C29 0.075(7) 0.070(7) 0.048(6) -0.007(6) 0.009(5) -0.024(5)
C30 0.114(10) 0.064(7) 0.026(4) -0.006(6) 0.001(5) -0.012(5)
C31 0.073(7) 0.058(6) 0.034(4) 0.006(5) 0.010(4) -0.012(4)
C32 0.034(4) 0.041(4) 0.043(4) 0.008(3) 0.007(3) -0.012(4)
C33 0.028(4) 0.033(4) 0.044(4) -0.006(3) 0.005(3) 0.000(4)
C34 0.037(4) 0.035(4) 0.049(5) 0.010(3) 0.006(4) 0.011(4)
C35 0.042(5) 0.036(5) 0.079(7) 0.005(4) -0.013(5) -0.005(5)
C36 0.053(6) 0.062(7) 0.097(9) 0.016(5) 0.003(6) 0.010(7)
C37 0.10300 0.03500 0.17600 0.01100 0.01200 0.01300
C38 0.124(13) 0.118(13) 0.062(8) 0.039(10) -0.012(8) 0.008(8)
C39 0.024(3) 0.033(4) 0.050(5) 0.002(3) -0.004(3) -0.014(4)
C40 0.026(3) 0.033(4) 0.033(4) 0.009(3) 0.000(3) -0.009(3)
C41 0.039(4) 0.035(4) 0.045(4) 0.013(3) -0.017(4) -0.008(4)
C42 0.059(5) 0.054(6) 0.044(5) 0.020(4) -0.012(4) -0.018(4)
C43 0.065(6) 0.070(6) 0.030(4) 0.030(5) -0.005(4) -0.016(4)
C44 0.053(5) 0.050(5) 0.033(4) 0.017(4) 0.010(4) -0.005(4)
C45 0.031(4) 0.031(4) 0.038(4) 0.016(3) 0.002(3) -0.008(3)
C46 0.036(4) 0.033(4) 0.039(4) 0.004(3) 0.005(4) -0.010(4)
C47 0.042(4) 0.028(4) 0.039(4) 0.014(3) 0.001(4) -0.005(3)
C48 0.039(4) 0.023(4) 0.055(5) -0.002(3) 0.011(4) -0.001(4)
C49 0.142(13) 0.020(5) 0.080(8) 0.002(6) -0.038(8) -0.002(5)
C50 0.090(9) 0.045(6) 0.106(11) -0.017(6) 0.012(8) -0.027(7)
C51 0.12800 0.04500 0.11800 -0.01900 -0.01600 0.01200
C52 0.037(4) 0.036(4) 0.040(4) 0.007(3) -0.005(3) -0.019(4)
Cu1 0.0327(3) 0.0249(3) 0.0329(3) 0.0057(3) -0.0075(3) -0.0064(3)
Cu2 0.0389(5) 0.0272(5) 0.0339(5) 0.0046(4) -0.0145(4) -0.0081(4)
Cu3 0.0327(3) 0.0249(3) 0.0329(3) 0.0057(3) -0.0075(3) -0.0064(3)
Cu4 0.0311(5) 0.0251(4) 0.0355(5) 0.0071(3) 0.0043(4) -0.0050(4)
N1 0.037(3) 0.024(3) 0.035(3) 0.001(3) -0.012(3) -0.012(3)
N2 0.035(3) 0.032(3) 0.038(4) 0.009(3) -0.015(3) -0.015(3)
N3 0.029(3) 0.029(3) 0.041(4) -0.002(3) -0.003(3) -0.005(3)
N4 0.027(3) 0.028(3) 0.044(4) 0.011(2) 0.002(3) -0.009(3)
O1 0.039(3) 0.029(3) 0.033(3) 0.003(2) -0.010(2) -0.017(2)
O2 0.040(3) 0.064(4) 0.060(4) -0.016(3) -0.023(3) 0.008(3)
O3 0.042(3) 0.032(3) 0.031(3) -0.007(2) -0.012(2) 0.001(2)
O4 0.052(3) 0.018(2) 0.026(2) 0.008(2) -0.018(2) -0.005(2)
O5 0.040(3) 0.042(3) 0.049(3) -0.004(3) -0.012(3) -0.014(3)
O6 0.055(4) 0.029(3) 0.048(3) -0.005(3) -0.026(3) -0.006(3)
O7 0.036(3) 0.036(3) 0.026(3) 0.004(2) 0.003(2) -0.012(2)
O8 0.040(3) 0.039(3) 0.044(3) 0.022(3) 0.003(3) 0.013(3)
O9 0.039(3) 0.025(3) 0.034(3) 0.013(2) 0.007(2) 0.000(2)
O10 0.042(3) 0.022(3) 0.031(3) 0.003(2) -0.003(2) -0.001(2)
O11 0.042(3) 0.038(3) 0.048(3) 0.019(2) -0.006(3) -0.013(3)
O12 0.043(3) 0.031(3) 0.061(4) 0.013(3) 0.006(3) -0.002(3)

loop_
_atom_site_label
_atom_site_type_symbol
_atom_site_fract_x
_atom_site_fract_y
_atom_site_fract_z
_atom_site_occupancy
_atom_site_symmetry_multiplicity
_atom_site_Wyckoff_symbol
_atom_site_calc_flag
_atom_site_thermal_displace_type
_atom_site_U_iso_or_equiv
C1 C 1.0297(10) 0.1479(7) 0.5509(7) 1.000 1 a d Uani 0.0388(18)
C2 C 1.0674(10) 0.0684(8) 0.5041(7) 1.000 1 a d Uani 0.0419(19)
H2 H 1.0680 -0.0065 0.5480 1.000 1 a calc Uiso 0.05000
C3 C 1.1033(15) 0.1026(10) 0.3929(9) 1.000 1 a d Uani 0.067(3)
H3 H 1.1321 0.0508 0.3613 1.000 1 a calc Uiso 0.08100
C4 C 1.0973(17) 0.2149(11) 0.3260(9) 1.000 1 a d Uani 0.076(4)
H4 H 1.1223 0.2385 0.2504 1.000 1 a calc Uiso 0.09100
C5 C 1.0550(14) 0.2862(10) 0.3733(8) 1.000 1 a d Uani 0.058(3)
H5 H 1.0489 0.3603 0.3284 1.000 1 a calc Uiso 0.07000
C6 C 1.0199(10) 0.2590(7) 0.4830(6) 1.000 1 a d Uani 0.0382(18)
C7 C 0.9551(10) 0.3420(7) 0.5286(7) 1.000 1 a d Uani 0.0385(18)
H7A H 0.8433 0.3221 0.5558 1.000 1 a calc Uiso 0.04600
H7B H 0.9625 0.4139 0.4692 1.000 1 a calc Uiso 0.04600
C8 C 1.1736(10) 0.4319(7) 0.5823(6) 1.000 1 a d Uani 0.0356(16)
H8 H 1.2329 0.4238 0.5174 1.000 1 a calc Uiso 0.04300
C9 C 1.1288(11) 0.5530(7) 0.5502(8) 1.000 1 a d Uani 0.043(2)
H9A H 1.0924 0.5657 0.6168 1.000 1 a calc Uiso 0.05200
H9B H 1.0394 0.5623 0.5104 1.000 1 a calc Uiso 0.05200
C10 C 1.2566(12) 0.6443(8) 0.4811(9) 1.000 1 a d Uani 0.063(3)
H10 H 1.3523 0.6292 0.5162 1.000 1 a calc Uiso 0.07600
C11 C 1.299(2) 0.6413(13) 0.3645(11) 1.000 1 a d Uani 0.113(6)
H11A H 1.2033 0.6433 0.3332 1.000 1 a calc Uiso 0.16900
H11B H 1.3506 0.5741 0.3693 1.000 1 a calc Uiso 0.16900
H11C H 1.3683 0.7044 0.3192 1.000 1 a calc Uiso 0.16900
C12 C 1.2041(17) 0.7579(9) 0.4765(14) 1.000 1 a d Uani 0.096(5)
H12A H 1.1121 0.7755 0.4404 1.000 1 a calc Uiso 0.14400
H12B H 1.2883 0.8130 0.4368 1.000 1 a calc Uiso 0.14400
H12C H 1.1787 0.7568 0.5494 1.000 1 a calc Uiso 0.14400
C13 C 1.2777(9) 0.3975(6) 0.6708(7) 1.000 1 a d Uani 0.0362(17)
C14 C 1.1101(9) 0.0382(7) 0.9470(6) 1.000 1 a d Uani 0.0330(16)
C15 C 1.0992(9) 0.1158(7) 0.9959(7) 1.000 1 a d Uani 0.0374(17)
H15 H 1.0919 0.1904 0.9534 1.000 1 a calc Uiso 0.04500
C16 C 1.0990(12) 0.0844(8) 1.1067(7) 1.000 1 a d Uani 0.054(2)
H16 H 1.0853 0.1370 1.1390 1.000 1 a calc Uiso 0.06400
C17 C 1.1193(15) -0.0256(9) 1.1698(7) 1.000 1 a d Uani 0.065(3)
H17 H 1.1277 -0.0462 1.2435 1.000 1 a calc Uiso 0.07800
C18 C 1.1267(13) -0.1025(8) 1.1235(7) 1.000 1 a d Uani 0.052(2)
H18 H 1.1298 -0.1770 1.1678 1.000 1 a calc Uiso 0.06300
C19 C 1.130(1) -0.0741(7) 1.0107(7) 1.000 1 a d Uani 0.0374(17)
C20 C 1.1409(11) -0.1633(7) 0.9654(7) 1.000 1 a d Uani 0.0401(19)
H20A H 1.1423 -0.2354 1.0235 1.000 1 a calc Uiso 0.04800
H20B H 1.2374 -0.1515 0.9136 1.000 1 a calc Uiso 0.04800
C21 C 0.969(1) -0.2564(6) 0.8769(7) 1.000 1 a d Uani 0.0362(17)
H21 H 1.0689 -0.2684 0.8375 1.000 1 a calc Uiso 0.04300
C22 C 0.9180(11) -0.3651(7) 0.9730(7) 1.000 1 a d Uani 0.0431(19)
H22A H 0.9764 -0.3680 1.0315 1.000 1 a calc Uiso 0.05200
H22B H 0.8065 -0.3623 0.9990 1.000 1 a calc Uiso 0.05200
C23 C 0.939(2) -0.4701(9) 0.9543(10) 1.000 1 a d Uani 0.099(6)
C24 C 0.9934(16) -0.4815(11) 0.8635(11) 1.000 1 a d Uani 0.076(3)
H24A H 1.0246 -0.4190 0.8007 1.000 1 a calc Uiso 0.09100
H24B H 1.0014 -0.5522 0.8611 1.000 1 a calc Uiso 0.09100
C25 C 0.922(2) -0.5651(11) 1.0628(13) 1.000 1 a d Uani 0.096(5)
H25A H 0.8844 -0.6313 1.0550 1.000 1 a calc Uiso 0.14500
H25B H 0.8468 -0.5479 1.1146 1.000 1 a calc Uiso 0.14500
H25C H 1.0226 -0.5768 1.0883 1.000 1 a calc Uiso 0.14500
C26 C 0.8528(9) -0.2121(6) 0.7925(6) 1.000 1 a d Uani 0.0345(16)
C27 C 0.4513(10) 0.5389(7) 0.9424(7) 1.000 1 a d Uani 0.0377(18)
C28 C 0.4740(11) 0.6208(8) 0.9849(7) 1.000 1 a d Uani 0.044(2)
H28 H 0.4962 0.6944 0.9377 1.000 1 a calc Uiso 0.05300
C29 C 0.4638(14) 0.5938(10) 1.0953(9) 1.000 1 a d Uani 0.065(3)
H29 H 0.4720 0.6501 1.1223 1.000 1 a calc Uiso 0.07900
C30 C 0.4416(16) 0.4849(10) 1.1667(8) 1.000 1 a d Uani 0.070(3)
H30 H 0.4446 0.4661 1.2409 1.000 1 a calc Uiso 0.08400
C31 C 0.4147(13) 0.4045(9) 1.1255(8) 1.000 1 a d Uani 0.059(3)
H31 H 0.3952 0.3312 1.1741 1.000 1 a calc Uiso 0.07000
C32 C 0.4152(10) 0.4274(7) 1.0135(7) 1.000 1 a d Uani 0.0416(19)
C33 C 0.3639(10) 0.3388(7) 0.9744(7) 1.000 1 a d Uani 0.0401(19)
H33A H 0.3475 0.2685 1.0361 1.000 1 a calc Uiso 0.04800
H33B H 0.2628 0.3572 0.9485 1.000 1 a calc Uiso 0.04800
C34 C 0.6039(10) 0.2500(7) 0.9229(8) 1.000 1 a d Uani 0.049(2)
H34 H 0.6346 0.2635 0.9854 1.000 1 a calc Uiso 0.05900
C35 C 0.5466(12) 0.1279(8) 0.9648(10) 1.000 1 a d Uani 0.056(3)
H35A H 0.5482 0.1052 0.9030 1.000 1 a calc Uiso 0.06800
H35B H 0.4374 0.1204 1.0001 1.000 1 a calc Uiso 0.06800
C36 C 0.6477(14) 0.0474(10) 1.0475(12) 1.000 1 a d Uani 0.084(4)
H36 H 0.7610 0.0681 1.0221 1.000 1 a calc Uiso 0.10100
C37 C 0.6070(19) -0.0738(10) 1.0456(16) 1.000 1 a d Uani 0.12300
H37A H 0.5162 -0.1087 1.0992 1.000 1 a calc Uiso 0.18400
H37B H 0.6963 -0.1191 1.0619 1.000 1 a calc Uiso 0.18400
H37C H 0.5844 -0.0656 0.9745 1.000 1 a calc Uiso 0.18400
C38 C 0.598(2) 0.0604(15) 1.1591(11) 1.000 1 a d Uani 0.113(6)
H38A H 0.5452 0.1284 1.1475 1.000 1 a calc Uiso 0.17000
H38B H 0.6911 0.0623 1.1920 1.000 1 a calc Uiso 0.17000
H38C H 0.5279 -0.0014 1.2066 1.000 1 a calc Uiso 0.17000
C39 C 0.7455(8) 0.2848(6) 0.8352(7) 1.000 1 a d Uani 0.0360(17)
C40 C 0.6911(9) 0.6321(6) 0.5445(6) 1.000 1 a d Uani 0.0324(15)
C41 C 0.6915(10) 0.5537(7) 0.4996(7) 1.000 1 a d Uani 0.0405(18)
H41 H 0.6604 0.4806 0.5447 1.000 1 a calc Uiso 0.04900
C42 C 0.7374(12) 0.5792(8) 0.3867(7) 1.000 1 a d Uani 0.052(2)
H42 H 0.7368 0.5237 0.3580 1.000 1 a calc Uiso 0.06200
C43 C 0.7836(12) 0.6889(9) 0.3189(7) 1.000 1 a d Uani 0.056(2)
H43 H 0.8151 0.7077 0.2443 1.000 1 a calc Uiso 0.06700
C44 C 0.7820(11) 0.7677(8) 0.3634(7) 1.000 1 a d Uani 0.050(2)
H44 H 0.8122 0.8407 0.3176 1.000 1 a calc Uiso 0.06000
C45 C 0.7362(9) 0.7441(6) 0.4770(7) 1.000 1 a d Uani 0.0357(16)
C46 C 0.7293(10) 0.8347(7) 0.5211(7) 1.000 1 a d Uani 0.0383(18)
H46A H 0.8050 0.8233 0.5718 1.000 1 a calc Uiso 0.04600
H46B H 0.7564 0.9060 0.4619 1.000 1 a calc Uiso 0.04600
C47 C 0.5285(10) 0.9326(7) 0.6093(7) 1.000 1 a d Uani 0.0394(18)
H47 H 0.6135 0.9453 0.6467 1.000 1 a calc Uiso 0.04700
C48 C 0.5140(11) 1.0418(7) 0.5110(8) 1.000 1 a d Uani 0.045(2)
H48A H 0.5899 1.0433 0.4490 1.000 1 a calc Uiso 0.05400
H48B H 0.4087 1.0419 0.4912 1.000 1 a calc Uiso 0.05400
C49 C 0.5426(19) 1.1459(8) 0.5338(11) 1.000 1 a d Uani 0.083(4)
C50 C 0.5425(16) 1.1593(10) 0.6291(12) 1.000 1 a d Uani 0.084(4)
H50A H 0.5225 1.0983 0.6945 1.000 1 a calc Uiso 0.10000
H50B H 0.5624 1.2297 0.6296 1.000 1 a calc Uiso 0.10000
C51 C 0.568(2) 1.2450(11) 0.4226(14) 1.000 1 a d Uani 0.10900
H51A H 0.4691 1.2588 0.3941 1.000 1 a calc Uiso 0.16400
H51B H 0.6449 1.2276 0.3723 1.000 1 a calc Uiso 0.16400
H51C H 0.6049 1.3101 0.4326 1.000 1 a calc Uiso 0.16400
C52 C 0.3763(9) 0.8957(7) 0.6929(7) 1.000 1 a d Uani 0.0365(17)
Cu1 Cu 1.0727(1) 0.2135(1) 0.7321(1) 1.000 1 a d Uani 0.03119(16)
Cu2 Cu 1.0169(1) -0.0254(1) 0.7732(1) 1.000 1 a d Uani 0.0333(2)
Cu3 Cu 0.5648(1) 0.4639(1) 0.7654(1) 1.000 1 a d Uani 0.03119(16)
Cu4 Cu 0.5278(1) 0.7038(1) 0.7149(1) 1.000 1 a d Uani 0.0333(2)
N1 N 1.0318(8) 0.3548(5) 0.6181(5) 1.000 1 a d Uani 0.0312(13)
H1 H 0.9528 0.3890 0.6551 1.000 1 a calc Uiso 0.03700
N2 N 1.0000(8) -0.1588(6) 0.9102(6) 1.000 1 a d Uani 0.0337(14)
H2A H 0.9063 -0.1533 0.9593 1.000 1 a calc Uiso 0.04000
N3 N 0.4773(8) 0.3237(6) 0.8860(6) 1.000 1 a d Uani 0.0357(15)
H3A H 0.4142 0.2860 0.8521 1.000 1 a calc Uiso 0.04300
N4 N 0.5689(8) 0.8338(5) 0.5770(6) 1.000 1 a d Uani 0.0347(15)
H4A H 0.4936 0.8281 0.5297 1.000 1 a calc Uiso 0.04200
O1 O 0.9930(7) 0.1178(4) 0.6605(4) 1.000 1 a d Uani 0.0318(11)
O2 O 1.3906(8) 0.4591(6) 0.6616(6) 1.000 1 a d Uani 0.062(2)
O3 O 1.2413(7) 0.3034(4) 0.7518(4) 1.000 1 a d Uani 0.0381(13)
O4 O 1.1106(7) 0.0696(4) 0.8380(4) 1.000 1 a d Uani 0.0316(12)
O5 O 0.7507(7) -0.2770(5) 0.7885(5) 1.000 1 a d Uani 0.0442(14)
O6 O 0.8745(8) -0.1102(5) 0.7291(5) 1.000 1 a d Uani 0.0447(15)
O7 O 0.4578(7) 0.5618(5) 0.8350(4) 1.000 1 a d Uani 0.0329(12)
O8 O 0.8547(7) 0.2166(5) 0.8388(5) 1.000 1 a d Uani 0.0502(16)
O9 O 0.7408(7) 0.3715(4) 0.7512(4) 1.000 1 a d Uani 0.0374(12)
O10 O 0.6474(7) 0.6073(4) 0.6504(4) 1.000 1 a d Uani 0.0340(12)
O11 O 0.2697(7) 0.9572(5) 0.6939(5) 1.000 1 a d Uani 0.0434(13)
O12 O 0.3662(7) 0.7907(5) 0.7553(6) 1.000 1 a d Uani 0.0509(16)

loop_
_atom_type_symbol
_atom_type_radius_bond
C 1.200
H 1.200
Cu 1.200
N 1.200
O 1.200

loop_
_geom_angle_atom_site_label_1
_geom_angle_atom_site_label_2
_geom_angle_atom_site_label_3
_geom_angle_site_symmetry_1
_geom_angle_site_symmetry_3
_geom_angle
_geom_angle_publ_flag
O1 C1 C6 . . 119.35(73) no
O1 C1 C2 . . 121.08(77) no
C6 C1 C2 . . 119.45(89) no
C3 C2 C1 . . 119.06(90) no
C3 C2 H2 . . 120.44(94) no
C1 C2 H2 . . 120.50(105) no
C2 C3 C4 . . 120.73(101) no
C2 C3 H3 . . 119.64(112) no
C4 C3 H3 . . 119.63(135) no
C5 C4 C3 . . 118.15(133) no
C5 C4 H4 . . 120.91(119) no
C3 C4 H4 . . 120.94(113) no
C4 C5 C6 . . 124.58(101) no
C4 C5 H5 . . 117.76(136) no
C6 C5 H5 . . 117.66(96) no
C5 C6 C1 . . 117.92(79) no
C5 C6 C7 . . 120.81(81) no
C1 C6 C7 . . 120.89(84) no
C6 C7 N1 . . 117.09(72) no
C6 C7 H7A . . 108.01(78) no
N1 C7 H7A . . 108.05(74) no
C6 C7 H7B . . 108.02(84) no
N1 C7 H7B . . 107.98(73) no
H7A C7 H7B . . 107.31(84) no
N1 C8 C13 . . 108.78(67) no
N1 C8 C9 . . 111.58(73) no
C13 C8 C9 . . 113.07(71) no
N1 C8 H8 . . 107.75(68) no
C13 C8 H8 . . 107.77(67) no
C9 C8 H8 . . 107.69(81) no
C8 C9 C10 . . 117.92(82) no
C8 C9 H9A . . 107.87(84) no
C10 C9 H9A . . 107.82(87) no
C8 C9 H9B . . 107.81(83) no
C10 C9 H9B . . 107.80(85) no
H9A C9 H9B . . 107.16(93) no
C12 C10 C9 . . 110.89(95) no
C12 C10 C11 . . 111.57(110) no
C9 C10 C11 . . 110.37(93) no
C12 C10 H10 . . 107.95(102) no
C9 C10 H10 . . 107.98(90) no
C11 C10 H10 . . 107.93(102) no
C10 C11 H11A . . 109.36(121) no
C10 C11 H11B . . 109.47(132) no
H11A C11 H11B . . 109.34(164) no
C10 C11 H11C . . 109.62(117) no
H11A C11 H11C . . 109.41(168) no
H11B C11 H11C . . 109.62(164) no
C10 C12 H12A . . 109.45(122) no
C10 C12 H12B . . 109.44(119) no
H12A C12 H12B . . 109.48(142) no
C10 C12 H12C . . 109.41(122) no
H12A C12 H12C . . 109.48(159) no
H12B C12 H12C . . 109.55(161) no
O2 C13 O3 . . 124.06(80) no
O2 C13 C8 . . 118.10(75) no
O3 C13 C8 . . 117.83(70) no
O4 C14 C15 . . 120.79(71) no
O4 C14 C19 . . 119.79(68) no
C15 C14 C19 . . 119.33(87) no
C16 C15 C14 . . 121.05(82) no
C16 C15 H15 . . 119.46(87) no
C14 C15 H15 . . 119.48(95) no
C15 C16 C17 . . 119.92(82) no
C15 C16 H16 . . 119.95(90) no
C17 C16 H16 . . 120.13(110) no
C18 C17 C16 . . 119.45(109) no
C18 C17 H17 . . 120.25(95) no
C16 C17 H17 . . 120.3(9) no
C17 C18 C19 . . 122.37(86) no
C17 C18 H18 . . 118.83(110) no
C19 C18 H18 . . 118.81(86) no
C18 C19 C14 . . 117.51(78) no
C18 C19 C20 . . 119.27(80) no
C14 C19 C20 . . 123.03(86) no
C19 C20 N2 . . 107.34(74) no
C19 C20 H20A . . 110.32(86) no
N2 C20 H20A . . 110.24(78) no
C19 C20 H20B . . 110.22(82) no
N2 C20 H20B . . 110.21(81) no
H20A C20 H20B . . 108.52(84) no
N2 C21 C22 . . 113.94(71) no
N2 C21 C26 . . 103.92(64) no
C22 C21 C26 . . 116.87(70) no
N2 C21 H21 . . 107.20(72) no
C22 C21 H21 . . 107.18(75) no
C26 C21 H21 . . 107.20(73) no
C23 C22 C21 . . 117.86(85) no
C23 C22 H22A . . 107.84(91) no
C21 C22 H22A . . 107.81(76) no
C23 C22 H22B . . 107.90(97) no
C21 C22 H22B . . 107.84(78) no
H22A C22 H22B . . 107.14(89) no
C24 C23 C22 . . 127.31(120) no
C24 C23 C25 . . 122.57(123) no
C22 C23 C25 . . 108.87(105) no
C23 C24 H24A . . 119.99(136) no
C23 C24 H24B . . 119.99(146) no
H24A C24 H24B . . 120.02(158) no
C23 C25 H25A . . 109.42(136) no
C23 C25 H25B . . 109.37(138) no
H25A C25 H25B . . 109.25(152) no
C23 C25 H25C . . 109.63(144) no
H25A C25 H25C . . 109.65(162) no
H25B C25 H25C . . 109.51(165) no
O5 C26 O6 . . 124.57(79) no
O5 C26 C21 . . 118.81(70) no
O6 C26 C21 . . 116.57(68) no
O7 C27 C28 . . 122.74(79) no
O7 C27 C32 . . 117.25(75) no
C28 C27 C32 . . 119.98(90) no
C29 C28 C27 . . 120.72(91) no
C29 C28 H28 . . 119.65(93) no
C27 C28 H28 . . 119.63(104) no
C28 C29 C30 . . 121.02(99) no
C28 C29 H29 . . 119.42(113) no
C30 C29 H29 . . 119.56(134) no
C29 C30 C31 . . 118.22(122) no
C29 C30 H30 . . 120.87(103) no
C31 C30 H30 . . 120.91(108) no
C30 C31 C32 . . 123.43(96) no
C30 C31 H31 . . 118.32(121) no
C32 C31 H31 . . 118.25(95) no
C27 C32 C31 . . 116.31(81) no
C27 C32 C33 . . 122.36(85) no
C31 C32 C33 . . 121.07(83) no
N3 C33 C32 . . 115.05(75) no
N3 C33 H33A . . 108.43(75) no
C32 C33 H33A . . 108.53(84) no
N3 C33 H33B . . 108.49(75) no
C32 C33 H33B . . 108.57(78) no
H33A C33 H33B . . 107.53(84) no
N3 C34 C39 . . 108.67(68) no
N3 C34 C35 . . 111.79(81) no
C39 C34 C35 . . 116.2(8) no
N3 C34 H34 . . 106.53(78) no
C39 C34 H34 . . 106.53(83) no
C35 C34 H34 . . 106.54(87) no
C34 C35 C36 . . 114.14(96) no
C34 C35 H35A . . 108.75(98) no
C36 C35 H35A . . 108.72(106) no
C34 C35 H35B . . 108.65(94) no
C36 C35 H35B . . 108.73(94) no
H35A C35 H35B . . 107.66(110) no
C38 C36 C35 . . 106.82(110) no
C38 C36 C37 . . 115.53(127) no
C35 C36 C37 . . 104.29(108) no
C38 C36 H36 . . 109.98(122) no
C35 C36 H36 . . 109.99(104) no
C37 C36 H36 . . 109.97(118) no
C36 C37 H37A . . 109.56(134) no
C36 C37 H37B . . 109.47(129) no
H37A C37 H37B . . 109.47(162) no
C36 C37 H37C . . 109.46(137) no
H37A C37 H37C . . 109.43(189) no
H37B C37 H37C . . 109.44(172) no
C36 C38 H38A . . 109.47(146) no
C36 C38 H38B . . 109.39(126) no
H38A C38 H38B . . 109.37(165) no
C36 C38 H38C . . 109.51(122) no
H38A C38 H38C . . 109.66(175) no
H38B C38 H38C . . 109.43(172) no
O9 C39 O8 . . 121.47(74) no
O9 C39 C34 . . 118.86(74) no
O8 C39 C34 . . 118.56(68) no
O10 C40 C41 . . 121.76(72) no
O10 C40 C45 . . 118.54(68) no
C41 C40 C45 . . 119.69(80) no
C40 C41 C42 . . 122.28(82) no
C40 C41 H41 . . 118.84(94) no
C42 C41 H41 . . 118.88(85) no
C43 C42 C41 . . 118.94(80) no
C43 C42 H42 . . 120.54(109) no
C41 C42 H42 . . 120.52(90) no
C44 C43 C42 . . 118.94(107) no
C44 C43 H43 . . 120.52(95) no
C42 C43 H43 . . 120.55(88) no
C43 C44 C45 . . 123.20(85) no
C43 C44 H44 . . 118.42(109) no
C45 C44 H44 . . 118.38(84) no
C40 C45 C44 . . 116.96(75) no
C40 C45 C46 . . 121.91(77) no
C44 C45 C46 . . 121.08(78) no
N4 C46 C45 . . 108.89(71) no
N4 C46 H46A . . 109.90(75) no
C45 C46 H46A . . 109.91(80) no
N4 C46 H46B . . 109.97(76) no
C45 C46 H46B . . 109.85(84) no
H46A C46 H46B . . 108.31(83) no
N4 C47 C52 . . 105.73(69) no
N4 C47 C48 . . 113.80(75) no
C52 C47 C48 . . 113.39(73) no
N4 C47 H47 . . 107.85(78) no
C52 C47 H47 . . 107.88(74) no
C48 C47 H47 . . 107.93(76) no
C49 C48 C47 . . 113.51(85) no
C49 C48 H48A . . 108.89(93) no
C47 C48 H48A . . 108.82(84) no
C49 C48 H48B . . 108.88(96) no
C47 C48 H48B . . 108.87(83) no
H48A C48 H48B . . 107.70(91) no
C50 C49 C48 . . 130.20(115) no
C50 C49 C51 . . 122.37(130) no
C48 C49 C51 . . 107.39(100) no
C49 C50 H50A . . 120.03(145) no
C49 C50 H50B . . 119.94(140) no
H50A C50 H50B . . 120.03(153) no
C49 C51 H51A . . 109.34(147) no
C49 C51 H51B . . 109.54(147) no
H51A C51 H51B . . 109.47(166) no
C49 C51 H51C . . 109.46(137) no
H51A C51 H51C . . 109.38(163) no
H51B C51 H51C . . 109.64(157) no
O11 C52 O12 . . 123.14(85) no
O11 C52 C47 . . 122.35(74) no
O12 C52 C47 . . 114.23(74) no
O4 Cu1 O3 . . 99.39(23) no
O4 Cu1 N1 . . 176.33(25) no
O3 Cu1 N1 . . 83.38(25) no
O4 Cu1 O1 . . 81.35(23) no
O3 Cu1 O1 . . 151.41(24) no
N1 Cu1 O1 . . 95.06(25) no
O4 Cu1 O8 . . 88.98(24) no
O3 Cu1 O8 . . 109.41(24) no
N1 Cu1 O8 . . 92.38(26) no
O1 Cu1 O8 . . 99.18(24) no
O4 Cu1 Cu2 . . 41.03(16) no
O3 Cu1 Cu2 . . 135.30(17) no
N1 Cu1 Cu2 . . 135.44(20) no
O1 Cu1 Cu2 . . 40.46(16) no
O8 Cu1 Cu2 . . 92.73(18) no
O6 Cu2 O1 . . 96.67(26) no
O6 Cu2 O4 . . 164.98(27) no
O1 Cu2 O4 . . 81.83(23) no
O6 Cu2 N2 . . 84.85(29) no
O1 Cu2 N2 . . 165.71(27) no
O4 Cu2 N2 . . 93.01(27) no
O6 Cu2 O11 . 1_645 106.57(26) no
O1 Cu2 O11 . 1_645 93.65(24) no
O4 Cu2 O11 . 1_645 88.45(24) no
N2 Cu2 O11 . 1_645 99.55(26) no
O6 Cu2 Cu1 . . 135.30(21) no
O1 Cu2 Cu1 . . 41.69(16) no
O4 Cu2 Cu1 . . 40.29(16) no
N2 Cu2 Cu1 . . 130.96(24) no
O11 Cu2 Cu1 1_645 . 94.05(17) no
O9 Cu3 O10 . . 99.98(23) no
O9 Cu3 O7 . . 149.75(25) no
O10 Cu3 O7 . . 82.73(23) no
O9 Cu3 N3 . . 82.25(27) no
O10 Cu3 N3 . . 177.09(27) no
O7 Cu3 N3 . . 94.40(28) no
O9 Cu3 O2 . 1_455 111.01(25) no
O10 Cu3 O2 . 1_455 87.01(26) no
O7 Cu3 O2 . 1_455 99.20(27) no
N3 Cu3 O2 . 1_455 93.94(29) no
O9 Cu3 Cu4 . . 135.57(17) no
O10 Cu3 Cu4 . . 41.50(16) no
O7 Cu3 Cu4 . . 41.37(20) no
N3 Cu3 Cu4 . . 135.67(24) no
O2 Cu3 Cu4 1_455 . 91.49(22) no
O12 Cu4 O7 . . 96.65(29) no
O12 Cu4 N4 . . 84.35(30) no
O7 Cu4 N4 . . 167.45(27) no
O12 Cu4 O10 . . 163.66(26) no
O7 Cu4 O10 . . 83.20(24) no
N4 Cu4 O10 . . 92.33(26) no
O12 Cu4 O5 . 1_565 108.38(24) no
O7 Cu4 O5 . 1_565 92.56(24) no
N4 Cu4 O5 . 1_565 99.01(26) no
O10 Cu4 O5 . 1_565 87.93(24) no
O12 Cu4 Cu3 . . 134.94(21) no
O7 Cu4 Cu3 . . 41.78(18) no
N4 Cu4 Cu3 . . 131.92(21) no
O10 Cu4 Cu3 . . 41.56(16) no
O5 Cu4 Cu3 1_565 . 93.01(17) no
C8 N1 C7 . . 115.62(65) no
C8 N1 Cu1 . . 110.56(49) no
C7 N1 Cu1 . . 114.42(49) no
C8 N1 H1 . . 105.07(62) no
C7 N1 H1 . . 104.97(61) no
Cu1 N1 H1 . . 105.00(49) no
C20 N2 C21 . . 116.45(69) no
C20 N2 Cu2 . . 110.90(53) no
C21 N2 Cu2 . . 105.14(54) no
C20 N2 H2A . . 108.03(66) no
C21 N2 H2A . . 107.98(70) no
Cu2 N2 H2A . . 108.03(53) no
C34 N3 C33 . . 115.13(69) no
C34 N3 Cu3 . . 110.50(58) no
C33 N3 Cu3 . . 114.95(53) no
C34 N3 H3A . . 105.03(66) no
C33 N3 H3A . . 105.05(70) no
Cu3 N3 H3A . . 104.96(56) no
C46 N4 C47 . . 117.01(68) no
C46 N4 Cu4 . . 110.61(53) no
C47 N4 Cu4 . . 104.60(51) no
C46 N4 H4A . . 108.10(65) no
C47 N4 H4A . . 108.08(66) no
Cu4 N4 H4A . . 108.11(53) no
C1 O1 Cu2 . . 127.86(49) no
C1 O1 Cu1 . . 119.38(50) no
Cu2 O1 Cu1 . . 97.84(25) no
C13 O2 Cu3 . 1_655 135.05(62) no
C13 O3 Cu1 . . 114.06(50) no
C14 O4 Cu1 . . 129.22(46) no
C14 O4 Cu2 . . 122.65(47) no
Cu1 O4 Cu2 . . 98.68(25) no
C26 O5 Cu4 . 1_545 146.07(56) no
C26 O6 Cu2 . . 113.97(57) no
C27 O7 Cu4 . . 127.08(49) no
C27 O7 Cu3 . . 121.23(51) no
Cu4 O7 Cu3 . . 96.84(29) no
C39 O8 Cu1 . . 135.38(53) no
C39 O9 Cu3 . . 114.12(50) no
C40 O10 Cu4 . . 124.93(47) no
C40 O10 Cu3 . . 129.34(46) no
Cu4 O10 Cu3 . . 96.94(24) no
C52 O11 Cu2 . 1_465 146.14(58) no
C52 O12 Cu4 . . 114.92(58) no

loop_
_geom_bond_atom_site_label_1
_geom_bond_atom_site_label_2
_geom_bond_site_symmetry_2
_geom_bond_distance
_geom_bond_publ_flag
C1 O1 . 1.3541(102) no
C1 C6 . 1.3986(108) no
C1 C2 . 1.4030(154) no
C2 C3 . 1.3686(142) no
C2 H2 . 0.9302(87) no
C3 C4 . 1.4030(162) no
C3 H3 . 0.9308(143) no
C4 C5 . 1.3208(206) no
C4 H4 . 0.9305(112) no
C5 C6 . 1.3589(129) no
C5 H5 . 0.9309(108) no
C6 C7 . 1.4887(141) no
C7 N1 . 1.4955(127) no
C7 H7A . 0.9700(81) no
C7 H7B . 0.9694(73) no
C8 N1 . 1.4746(105) no
C8 C13 . 1.5088(122) no
C8 C9 . 1.5291(124) no
C8 H8 . 0.9792(85) no
C9 C10 . 1.5334(120) no
C9 H9A . 0.9699(111) no
C9 H9B . 0.9698(104) no
C10 C12 . 1.5193(169) no
C10 C11 . 1.5592(201) no
C10 H10 . 0.9797(111) no
C11 H11A . 0.9621(175) no
C11 H11B . 0.9597(171) no
C11 H11C . 0.9583(142) no
C12 H12A . 0.9598(162) no
C12 H12B . 0.9594(120) no
C12 H12C . 0.9596(187) no
C13 O2 . 1.2135(109) no
C13 O3 . 1.2973(77) no
C14 O4 . 1.3546(94) no
C14 C15 . 1.3812(146) no
C14 C19 . 1.4118(110) no
C15 C16 . 1.3780(129) no
C15 H15 . 0.9295(78) no
C16 C17 . 1.3866(134) no
C16 H16 . 0.9298(115) no
C17 C18 . 1.3481(171) no
C17 H17 . 0.9305(95) no
C18 C19 . 1.4046(130) no
C18 H18 . 0.9296(88) no
C19 C20 . 1.4848(149) no
C20 N2 . 1.4827(126) no
C20 H20A . 0.9697(74) no
C20 H20B . 0.9697(87) no
C21 N2 . 1.5197(131) no
C21 C22 . 1.5251(97) no
C21 C26 . 1.5509(119) no
C21 H21 . 0.9799(85) no
C22 C23 . 1.4764(167) no
C22 H22A . 0.9704(102) no
C22 H22B . 0.9705(91) no
C23 C24 . 1.2940(208) no
C23 C25 . 1.5011(165) no
C24 H24A . 0.9298(112) no
C24 H24B . 0.9299(153) no
C25 H25A . 0.9609(168) no
C25 H25B . 0.9625(171) no
C25 H25C . 0.9570(177) no
C26 O5 . 1.2298(107) no
C26 O6 . 1.2742(85) no
C27 O7 . 1.3422(107) no
C27 C28 . 1.3983(158) no
C27 C32 . 1.4098(107) no
C28 C29 . 1.3698(150) no
C28 H28 . 0.9299(85) no
C29 C30 . 1.3748(149) no
C29 H29 . 0.9305(146) no
C30 C31 . 1.3760(194) no
C30 H30 . 0.9304(107) no
C31 C32 . 1.4086(143) no
C31 H31 . 0.9299(95) no
C32 C33 . 1.5107(149) no
C33 N3 . 1.4871(120) no
C33 H33A . 0.9696(72) no
C33 H33B . 0.9693(88) no
C34 N3 . 1.4548(110) no
C34 C39 . 1.4981(110) no
C34 C35 . 1.5245(130) no
C34 H34 . 0.9794(116) no
C35 C36 . 1.5677(165) no
C35 H35A . 0.9690(143) no
C35 H35B . 0.9702(101) no
C36 C38 . 1.5574(235) no
C36 C37 . 1.6174(213) no
C36 H36 . 0.9804(115) no
C37 H37A . 0.9600(152) no
C37 H37B . 0.9601(152) no
C37 H37C . 0.9597(217) no
C38 H38A . 0.9593(187) no
C38 H38B . 0.9624(177) no
C38 H38C . 0.9590(151) no
C39 O9 . 1.2648(81) no
C39 O8 . 1.2762(96) no
C40 O10 . 1.3231(92) no
C40 C41 . 1.3546(140) no
C40 C45 . 1.4151(93) no
C41 C42 . 1.4117(127) no
C41 H41 . 0.9294(76) no
C42 C43 . 1.3944(129) no
C42 H42 . 0.9303(116) no
C43 C44 . 1.3549(171) no
C43 H43 . 0.9305(89) no
C44 C45 . 1.4245(128) no
C44 H44 . 0.9292(85) no
C45 C46 . 1.4909(143) no
C46 N4 . 1.4607(107) no
C46 H46A . 0.9700(95) no
C46 H46B . 0.9697(72) no
C47 N4 . 1.5180(128) no
C47 C52 . 1.5354(107) no
C47 C48 . 1.5519(109) no
C47 H47 . 0.9799(99) no
C48 C49 . 1.5136(170) no
C48 H48A . 0.9697(99) no
C48 H48B . 0.9695(100) no
C49 C50 . 1.3425(231) no
C49 C51 . 1.5481(172) no
C50 H50A . 0.9291(116) no
C50 H50B . 0.9299(144) no
C51 H51A . 0.9616(179) no
C51 H51B . 0.9582(178) no
C51 H51C . 0.9601(173) no
C52 O11 . 1.2097(105) no
C52 O12 . 1.3015(95) no
Cu1 O4 . 1.9373(45) no
Cu1 O3 . 1.9547(62) no
Cu1 N1 . 1.9679(56) no
Cu1 O1 . 1.9886(64) no
Cu1 O8 . 2.1866(61) no
Cu1 Cu2 . 2.9617(13) no
Cu2 O6 . 1.9230(76) no
Cu2 O1 . 1.9402(44) no
Cu2 O4 . 1.9668(64) no
Cu2 N2 . 1.9842(63) no
Cu2 O11 1_645 2.3132(60) no
Cu3 O9 . 1.9505(58) no
Cu3 O10 . 1.9731(43) no
Cu3 O7 . 1.9816(68) no
Cu3 N3 . 1.9878(62) no
Cu3 O2 1_455 2.1795(82) no
Cu3 Cu4 . 2.9526(13) no
Cu4 O12 . 1.9214(69) no
Cu4 O7 . 1.9655(49) no
Cu4 N4 . 1.9675(58) no
Cu4 O10 . 1.971(6) no
Cu4 O5 1_565 2.3076(68) no
N1 H1 . 0.9801(70) no
N2 H2A . 0.9795(72) no
N3 H3A . 0.9804(88) no
N4 H4A . 0.9799(82) no
O2 Cu3 1_655 2.1795(82) no
O5 Cu4 1_545 2.3076(68) no
O11 Cu2 1_465 2.3132(60) no
C4 Cu4 1_645 8.0037(126) no
C4 C18 1_455 11.8975(146) no
C4 C16 1_455 12.0753(153) no
C1 C17 1_455 10.0883(131) no
C1 C28 1_545 8.1094(109) no
C28 C41 1_565 11.4136(119) no
C12 C37 1_745 25.5991(181) no
C2 C18 1_455 10.2662(125) no
C7 C35 . 6.0055(132) no
